data_4322768
loop_
_publ_author_name
'Vincent J. Catalano'
'Ryan A. Heck'
'Chad E. Immoos'
'Anna \"Ohman'
'Michael G. Hill'

_publ_section_title
;
 Steric Modulation of Electrocatalytic Benzyl Alcohol Oxidation by
 [Ru(trpy)(R2dppi)(O)]2+ Complexes
;
_journal_name_full 'Inorganic Chemistry'
_journal_page_first 2150
_journal_page_last 2157
_journal_paper_doi 10.1021/ic971027v
_journal_volume 37
_journal_year 1998
_chemical_formula_sum 'C35 H30 Cl F6 N10 O4 P Ru'
_chemical_formula_weight 936.18
_chemical_name_common 4a
_chemical_name_systematic
; 
 ? 
;
_space_group_IT_number 2
_symmetry_cell_setting triclinic
_symmetry_space_group_name_Hall '-P 1'
_symmetry_space_group_name_H-M 'P -1'
_atom_sites_solution_hydrogens geom
_atom_sites_solution_primary direct
_atom_sites_solution_secondary difmap
_audit_creation_method SHELXL
_cell_angle_alpha 109.252(9)
_cell_angle_beta 102.766(8)
_cell_angle_gamma 90.847(9)
_cell_formula_units_Z 2
_cell_length_a 12.3760(10)
_cell_length_b 12.8351(15)
_cell_length_c 13.0290(15)
_cell_measurement_reflns_used 27
_cell_measurement_temperature 193(2)
_cell_measurement_theta_max 12.46
_cell_measurement_theta_min 5.09
_cell_volume 1896.9(4)
_computing_cell_refinement 'Siemens XSCANS'
_computing_data_collection 'Siemens XSCANS'
_computing_data_reduction 'Siemens SHELXTL'
_computing_molecular_graphics 'Siemens SHELXTL'
_computing_publication_material 'Siemens SHELXTL'
_computing_structure_refinement 'SHELXL-93 (Sheldrick, 1993)'
_computing_structure_solution 'SHELXL-93 (Sheldrick, 1993)'
_diffrn_ambient_temperature 193(2)
_diffrn_measurement_device 'Siemens P4'
_diffrn_measurement_method '\w scans'
_diffrn_radiation_monochromator graphite
_diffrn_radiation_source 'fine-focus sealed tube'
_diffrn_radiation_type MoK\a
_diffrn_radiation_wavelength 0.71073
_diffrn_reflns_av_R_equivalents 0.0163
_diffrn_reflns_av_sigmaI/netI 0.0355
_diffrn_reflns_limit_h_max 13
_diffrn_reflns_limit_h_min -1
_diffrn_reflns_limit_k_max 12
_diffrn_reflns_limit_k_min -12
_diffrn_reflns_limit_l_max 13
_diffrn_reflns_limit_l_min -14
_diffrn_reflns_number 5645
_diffrn_reflns_theta_max 22.50
_diffrn_reflns_theta_min 1.95
_diffrn_standards_decay_% 3.12
_diffrn_standards_interval_count 98
_diffrn_standards_number 2
_exptl_absorpt_coefficient_mu 0.610
_exptl_absorpt_correction_T_max 0.4355
_exptl_absorpt_correction_T_min 0.4081
_exptl_absorpt_correction_type empirical
_exptl_crystal_colour red
_exptl_crystal_density_diffrn 1.639
_exptl_crystal_description block
_exptl_crystal_F_000 944
_exptl_crystal_size_max 0.32
_exptl_crystal_size_mid 0.18
_exptl_crystal_size_min 0.26
_refine_diff_density_max 0.605
_refine_diff_density_min -0.683
_refine_diff_density_rms 0.072
_refine_ls_extinction_coef 0.0006(3)
_refine_ls_extinction_expression Fc^*^=kFc[1+0.001xFc^2^\l^3^/sin(2\q)]^-1/4^
_refine_ls_extinction_method SHELXL
_refine_ls_goodness_of_fit_all 1.056
_refine_ls_goodness_of_fit_obs 1.079
_refine_ls_matrix_type full
_refine_ls_number_parameters 530
_refine_ls_number_reflns 4837
_refine_ls_number_restraints 0
_refine_ls_restrained_S_all 1.113
_refine_ls_restrained_S_obs 1.079
_refine_ls_R_factor_all 0.0532
_refine_ls_R_factor_obs 0.0397
_refine_ls_shift/esd_max 0.002
_refine_ls_shift/esd_mean 0.000
_refine_ls_structure_factor_coef Fsqd
_refine_ls_weighting_details 'w=1/[\s^2^(Fo^2^)+(0.0350P)^2^+4.7802P] where P=(Fo^2^+2Fc^2^)/3'
_refine_ls_weighting_scheme calc
_refine_ls_wR_factor_all 0.0979
_refine_ls_wR_factor_obs 0.0863
_reflns_number_observed 4074
_reflns_number_total 4844
_reflns_observed_criterion >2sigma(I)
_cod_data_source_file ic971027v_3.cif
_cod_data_source_block vjc114
_cod_depositor_comments
;
The following automatic conversions were performed:

'_refine_ls_weighting_scheme' value 'calc
w=1/[\s^2^(Fo^2^)+(0.0350P)^2^+4.7802P] where P=(Fo^2^+2Fc^2^)/3' was
changed to 'calc'. New tag '_refine_ls_weighting_details' was
created. The value of the new tag was set to
'w=1/[\s^2^(Fo^2^)+(0.0350P)^2^+4.7802P] where P=(Fo^2^+2Fc^2^)/3'.

Automatic conversion script
Id: cif_fix_values 3143 2015-03-26 13:38:13Z robertas 
;
_cod_original_cell_volume 1896.9(3)
_cod_database_code 4322768

loop_
_symmetry_equiv_pos_as_xyz
'x, y, z'
'-x, -y, -z'

loop_
_atom_site_aniso_label
_atom_site_aniso_U_11
_atom_site_aniso_U_22
_atom_site_aniso_U_33
_atom_site_aniso_U_23
_atom_site_aniso_U_13
_atom_site_aniso_U_12
Ru1 0.0221(2) 0.0187(2) 0.0181(2) 0.00681(15) 0.00180(15) 0.00143(15)
Cl1 0.0486(8) 0.0375(8) 0.0308(7) 0.0146(6) 0.0044(6) 0.0021(6)
P1 0.0319(9) 0.0600(11) 0.0486(10) -0.0026(8) 0.0012(8) 0.0033(8)
F1 0.110(4) 0.148(4) 0.132(4) 0.018(3) 0.039(3) 0.006(3)
F2 0.110(4) 0.148(4) 0.132(4) 0.018(3) 0.039(3) 0.006(3)
F3 0.110(4) 0.148(4) 0.132(4) 0.018(3) 0.039(3) 0.006(3)
F4 0.138(5) 0.127(5) 0.239(8) 0.025(5) 0.073(6) -0.004(4)
F5 0.134(5) 0.211(7) 0.109(4) 0.066(5) -0.016(4) -0.009(5)
F6 0.110(4) 0.140(4) 0.108(4) 0.028(3) 0.050(3) 0.047(3)
O1 0.129(25) 0.072(6) 0.037(15) 0.017(9) 0.024(8) 0.067(15)
O2 0.074(3) 0.094(3) 0.035(2) 0.030(2) 0.006(2) -0.031(3)
O3 0.047(3) 0.087(3) 0.054(3) 0.016(2) 0.004(2) -0.016(2)
O4 0.078(3) 0.058(3) 0.030(2) 0.006(2) 0.020(2) 0.001(2)
N1 0.023(2) 0.025(2) 0.028(2) 0.013(2) 0.006(2) 0.005(2)
N2 0.024(2) 0.015(2) 0.019(2) 0.006(2) 0.003(2) 0.003(2)
N3 0.028(2) 0.018(2) 0.022(2) 0.007(2) 0.004(2) 0.004(2)
N4 0.029(2) 0.023(2) 0.021(2) 0.008(2) 0.002(2) 0.000(2)
N5 0.024(2) 0.020(2) 0.019(2) 0.006(2) 0.003(2) 0.001(2)
N6 0.024(2) 0.025(2) 0.022(2) 0.011(2) 0.001(2) 0.002(2)
N7 0.059(3) 0.033(3) 0.034(3) 0.012(2) -0.003(2) 0.016(2)
C1 0.026(3) 0.030(3) 0.033(3) 0.012(2) 0.003(2) 0.003(2)
C2 0.025(3) 0.040(3) 0.044(3) 0.016(3) 0.010(2) 0.000(2)
C3 0.035(3) 0.047(3) 0.040(3) 0.018(3) 0.019(3) 0.005(3)
C4 0.038(3) 0.035(3) 0.029(3) 0.010(2) 0.009(2) 0.007(2)
C5 0.030(3) 0.026(3) 0.023(3) 0.010(2) 0.007(2) 0.008(2)
C6 0.028(3) 0.020(2) 0.020(3) 0.007(2) 0.003(2) 0.007(2)
C7 0.040(3) 0.034(3) 0.021(3) 0.008(2) 0.008(2) 0.006(2)
C8 0.039(3) 0.030(3) 0.022(3) 0.003(2) -0.002(2) -0.003(2)
C9 0.027(3) 0.024(3) 0.026(3) 0.006(2) 0.002(2) -0.001(2)
C10 0.027(3) 0.017(2) 0.024(3) 0.008(2) 0.004(2) 0.003(2)
C11 0.030(3) 0.017(2) 0.026(3) 0.010(2) 0.004(2) 0.000(2)
C12 0.028(3) 0.030(3) 0.030(3) 0.009(2) 0.001(2) -0.002(2)
C13 0.031(3) 0.031(3) 0.043(3) 0.016(2) 0.014(3) -0.001(2)
C14 0.040(3) 0.034(3) 0.026(3) 0.013(2) 0.015(2) 0.005(2)
C15 0.033(3) 0.023(3) 0.020(3) 0.007(2) 0.003(2) 0.004(2)
C16 0.044(3) 0.028(3) 0.031(3) 0.007(2) -0.006(2) 0.004(2)
C17 0.071(4) 0.034(3) 0.035(3) 0.005(3) -0.022(3) 0.003(3)
C18 0.080(5) 0.033(3) 0.030(3) -0.004(3) -0.018(3) 0.004(3)
C19 0.051(3) 0.026(3) 0.034(3) 0.005(2) -0.002(3) 0.006(3)
C20 0.026(3) 0.022(3) 0.027(3) 0.007(2) 0.005(2) 0.000(2)
C21 0.020(2) 0.024(3) 0.025(3) 0.010(2) 0.006(2) 0.001(2)
C22 0.028(3) 0.023(3) 0.029(3) 0.005(2) 0.004(2) 0.002(2)
C23 0.031(3) 0.022(3) 0.034(3) 0.013(2) 0.006(2) 0.004(2)
C24 0.020(2) 0.025(3) 0.031(3) 0.012(2) 0.004(2) 0.002(2)
C25 0.031(3) 0.029(3) 0.030(3) 0.014(2) 0.001(2) 0.003(2)
C26 0.098(5) 0.037(3) 0.036(3) 0.009(3) -0.019(3) 0.017(3)
C27 0.113(6) 0.041(4) 0.037(4) 0.003(3) -0.018(4) 0.018(4)
C28 0.059(4) 0.052(4) 0.035(3) 0.020(3) -0.009(3) 0.010(3)
C29 0.076(4) 0.046(4) 0.040(3) 0.022(3) -0.006(3) 0.022(3)
C30 0.032(3) 0.030(3) 0.029(3) 0.011(2) 0.007(2) 0.004(2)
C31 0.052(4) 0.038(3) 0.066(4) 0.032(3) 0.006(3) 0.017(3)
C3S 0.045(4) 0.037(3) 0.053(4) 0.012(3) 0.008(3) 0.005(3)
C4S 0.116(7) 0.091(6) 0.052(4) 0.023(4) 0.002(4) 0.015(5)
C1S 0.077(5) 0.045(4) 0.087(6) 0.023(4) 0.031(5) 0.032(4)
C2S 0.215(13) 0.147(10) 0.092(7) 0.009(7) 0.004(8) 0.122(9)
N8 0.026(2) 0.023(2) 0.021(2) 0.006(2) 0.002(2) 0.000(2)
N2S 0.057(3) 0.058(3) 0.053(3) 0.013(3) 0.014(3) 0.001(3)
N1S 0.078(4) 0.041(3) 0.091(5) 0.012(3) 0.005(4) 0.014(3)
F1A 0.110(4) 0.148(4) 0.132(4) 0.018(3) 0.039(3) 0.006(3)
F2A 0.110(4) 0.148(4) 0.132(4) 0.018(3) 0.039(3) 0.006(3)
F3A 0.110(4) 0.148(4) 0.132(4) 0.018(3) 0.039(3) 0.006(3)
O1A 0.129(25) 0.072(6) 0.037(15) 0.017(9) 0.024(8) 0.067(15)

loop_
_atom_site_label
_atom_site_type_symbol
_atom_site_fract_x
_atom_site_fract_y
_atom_site_fract_z
_atom_site_U_iso_or_equiv
_atom_site_thermal_displace_type
_atom_site_occupancy
_atom_site_calc_flag
_atom_site_refinement_flags
_atom_site_disorder_group
Ru1 Ru 1.26315(3) 0.25975(3) 0.48652(3) 0.01996(14) Uani 1 d . .
Cl1 Cl 0.77220(11) 0.67964(10) 0.91486(10) 0.0390(3) Uani 1 d . .
P1 P 1.16070(13) 0.69565(14) 0.77045(14) 0.0536(4) Uani 1 d . .
F1 F 1.2807(12) 0.6856(13) 0.8137(12) 0.136(2) Uani 0.466(9) d P .
F2 F 1.1364(15) 0.5846(15) 0.7994(14) 0.136(2) Uani 0.368(8) d P .
F3 F 1.2001(57) 0.7580(47) 0.6958(60) 0.136(2) Uani 0.123(14) d P .
F4 F 1.1745(6) 0.5874(5) 0.6842(7) 0.173(3) Uani 1 d . .
F5 F 1.0817(5) 0.7134(6) 0.6768(5) 0.156(2) Uani 1 d . .
F6 F 1.1337(4) 0.7876(5) 0.8655(4) 0.119(2) Uani 1 d . .
O1 O 0.7262(53) 0.7741(57) 0.9023(44) 0.079(8) Uani 0.50 d P .
O2 O 0.7194(4) 0.6125(4) 0.9610(3) 0.0672(13) Uani 1 d . .
O3 O 0.8822(3) 0.7160(4) 0.9820(3) 0.0664(12) Uani 1 d . .
O4 O 0.7727(4) 0.6148(3) 0.8024(3) 0.0566(11) Uani 1 d . .
N1 N 1.1492(3) 0.2532(3) 0.5803(3) 0.0243(9) Uani 1 d . .
N2 N 1.3442(3) 0.3598(3) 0.6352(3) 0.0196(8) Uani 1 d . .
N3 N 1.4071(3) 0.3058(3) 0.4497(3) 0.0228(9) Uani 1 d . .
N4 N 1.1946(3) 0.1354(3) 0.3352(3) 0.0249(9) Uani 1 d . .
N5 N 1.3273(3) 0.1263(3) 0.5144(3) 0.0217(9) Uani 1 d . .
N6 N 1.3902(3) 0.1362(3) 0.6154(3) 0.0235(9) Uani 1 d . .
N7 N 1.5271(4) -0.0244(3) 0.7719(3) 0.0442(12) Uani 1 d . .
C1 C 1.0491(4) 0.1959(4) 0.5452(4) 0.0300(12) Uani 1 d . .
H1A H 1.0220(4) 0.1576(4) 0.4690(4) 0.036 Uiso 1 calc R .
C2 C 0.9846(4) 0.1916(4) 0.6178(4) 0.0358(12) Uani 1 d . .
H2A H 0.9153(4) 0.1510(4) 0.5911(4) 0.043 Uiso 1 calc R .
C3 C 1.0247(4) 0.2485(4) 0.7304(4) 0.0382(13) Uani 1 d . .
H3A H 0.9833(4) 0.2457(4) 0.7811(4) 0.046 Uiso 1 calc R .
C4 C 1.1265(4) 0.3096(4) 0.7674(4) 0.0342(12) Uani 1 d . .
H4A H 1.1540(4) 0.3489(4) 0.8433(4) 0.041 Uiso 1 calc R .
C5 C 1.1877(4) 0.3127(4) 0.6921(4) 0.0256(11) Uani 1 d . .
C6 C 1.2991(4) 0.3732(4) 0.7236(4) 0.0228(10) Uani 1 d . .
C7 C 1.3577(4) 0.4365(4) 0.8299(4) 0.0315(12) Uani 1 d . .
H7A H 1.3266(4) 0.4475(4) 0.8910(4) 0.038 Uiso 1 calc R .
C8 C 1.4640(4) 0.4833(4) 0.8438(4) 0.0336(12) Uani 1 d . .
H8A H 1.5038(4) 0.5277(4) 0.9147(4) 0.040 Uiso 1 calc R .
C9 C 1.5116(4) 0.4649(4) 0.7536(4) 0.0274(11) Uani 1 d . .
H9A H 1.5837(4) 0.4943(4) 0.7634(4) 0.033 Uiso 1 calc R .
C10 C 1.4493(4) 0.4018(3) 0.6489(4) 0.0226(10) Uani 1 d . .
C11 C 1.4850(4) 0.3701(3) 0.5422(4) 0.0238(11) Uani 1 d . .
C12 C 1.5893(4) 0.4028(4) 0.5339(4) 0.0305(12) Uani 1 d . .
H12A H 1.6422(4) 0.4452(4) 0.5975(4) 0.037 Uiso 1 calc R .
C13 C 1.6133(4) 0.3716(4) 0.4299(4) 0.0334(12) Uani 1 d . .
H13A H 1.6828(4) 0.3928(4) 0.4230(4) 0.040 Uiso 1 calc R .
C14 C 1.5337(4) 0.3088(4) 0.3364(4) 0.0315(12) Uani 1 d . .
H14A H 1.5485(4) 0.2876(4) 0.2658(4) 0.038 Uiso 1 calc R .
C15 C 1.4318(4) 0.2783(4) 0.3496(4) 0.0257(11) Uani 1 d . .
H15A H 1.3779(4) 0.2368(4) 0.2863(4) 0.031 Uiso 1 calc R .
C16 C 1.1279(4) 0.1473(4) 0.2439(4) 0.0372(13) Uani 1 d . .
H16A H 1.1045(4) 0.2167(4) 0.2476(4) 0.045 Uiso 1 calc R .
C17 C 1.0935(5) 0.0598(4) 0.1454(5) 0.054(2) Uani 1 d . .
H17A H 1.0466(5) 0.0705(4) 0.0840(5) 0.065 Uiso 1 calc R .
C18 C 1.1275(5) -0.0432(5) 0.1367(4) 0.056(2) Uani 1 d . .
H18A H 1.1061(5) -0.1022(5) 0.0695(4) 0.068 Uiso 1 calc R .
C19 C 1.1942(4) -0.0569(4) 0.2300(4) 0.0407(13) Uani 1 d . .
H19A H 1.2172(4) -0.1263(4) 0.2273(4) 0.049 Uiso 1 calc R .
C20 C 1.2268(4) 0.0329(4) 0.3277(4) 0.0257(11) Uani 1 d . .
C21 C 1.3001(4) 0.0270(4) 0.4311(4) 0.0226(10) Uani 1 d . .
C22 C 1.3381(4) -0.0684(4) 0.4487(4) 0.0281(11) Uani 1 d . .
H22A H 1.3207(4) -0.1368(4) 0.3914(4) 0.034 Uiso 1 calc R .
C23 C 1.4017(4) -0.0598(4) 0.5517(4) 0.0283(11) Uani 1 d . .
H23A H 1.4283(4) -0.1221(4) 0.5664(4) 0.034 Uiso 1 calc R .
C24 C 1.4256(4) 0.0448(4) 0.6344(4) 0.0249(11) Uani 1 d . .
C25 C 1.4902(4) 0.0645(4) 0.7504(4) 0.0302(12) Uani 1 d . .
C26 C 1.5076(6) 0.1679(5) 0.8307(5) 0.063(2) Uani 1 d . .
H26A H 1.4813(6) 0.2287(5) 0.8128(5) 0.076 Uiso 1 calc R .
C27 C 1.5646(6) 0.1806(5) 0.9389(5) 0.072(2) Uani 1 d . .
H27A H 1.5770(6) 0.2500(5) 0.9946(5) 0.086 Uiso 1 calc R .
C28 C 1.6019(5) 0.0908(5) 0.9622(5) 0.051(2) Uani 1 d . .
H28A H 1.6404(5) 0.0968(5) 1.0341(5) 0.061 Uiso 1 calc R .
C29 C 1.5816(5) -0.0090(5) 0.8774(5) 0.055(2) Uani 1 d . .
H29A H 1.6075(5) -0.0706(5) 0.8940(5) 0.066 Uiso 1 calc R .
C30 C 1.1420(4) 0.4541(4) 0.4223(4) 0.0301(11) Uani 1 d . .
C31 C 1.0887(5) 0.5455(4) 0.3946(5) 0.050(2) Uani 1 d . .
H31A H 1.0108(7) 0.5238(12) 0.3619(29) 0.074 Uiso 1 calc R .
H31B H 1.1224(21) 0.5639(21) 0.3423(24) 0.074 Uiso 1 calc R .
H31C H 1.0981(27) 0.6090(10) 0.4616(7) 0.074 Uiso 1 calc R .
C3S C 1.1814(5) 0.0116(5) 0.7166(5) 0.0464(14) Uani 1 d . .
C4S C 1.2058(7) 0.0382(7) 0.8367(6) 0.090(3) Uani 1 d . .
H4S1 H 1.2814(16) 0.0704(43) 0.8689(7) 0.135 Uiso 1 calc R .
H4S2 H 1.1960(46) -0.0282(10) 0.8536(6) 0.135 Uiso 1 calc R .
H4S3 H 1.1564(32) 0.0901(36) 0.8673(8) 0.135 Uiso 1 calc R .
C1S C 1.2055(7) -0.3577(6) 0.1514(7) 0.067(2) Uani 1 d . .
C2S C 1.1383(10) -0.4010(9) 0.0349(8) 0.164(6) Uani 1 d . .
H2S1 H 1.1799(35) -0.3868(76) -0.0139(13) 0.246 Uiso 1 calc R .
H2S2 H 1.0708(42) -0.3651(64) 0.0292(20) 0.246 Uiso 1 calc R .
H2S3 H 1.1204(73) -0.4795(18) 0.0135(30) 0.246 Uiso 1 calc R .
N8 N 1.1863(3) 0.3851(3) 0.4451(3) 0.0245(9) Uani 1 d . .
N2S N 1.1615(4) -0.0066(4) 0.6236(5) 0.0575(14) Uani 1 d . .
N1S N 1.2527(5) -0.3241(5) 0.2386(6) 0.075(2) Uani 1 d . .
F1A F 1.2329(10) 0.6577(10) 0.8654(11) 0.136(2) Uani 0.534(9) d P 2
F2A F 1.0563(8) 0.6387(8) 0.7911(8) 0.136(2) Uani 0.632(8) d P 2
F3A F 1.2581(7) 0.7650(7) 0.7642(8) 0.136(2) Uani 0.877(14) d P 2
O1A O 0.6985(53) 0.7689(57) 0.9229(44) 0.079(8) Uani 0.50 d P 2

loop_
_atom_type_symbol
_atom_type_description
_atom_type_scat_dispersion_real
_atom_type_scat_dispersion_imag
_atom_type_scat_source
C C 0.0033 0.0016 'International Tables Vol C Tables 4.2.6.8 and 6.1.1.4'
H H 0.0000 0.0000 'International Tables Vol C Tables 4.2.6.8 and 6.1.1.4'
N N 0.0061 0.0033 'International Tables Vol C Tables 4.2.6.8 and 6.1.1.4'
O O 0.0106 0.0060 'International Tables Vol C Tables 4.2.6.8 and 6.1.1.4'
Cl Cl 0.1484 0.1585 'International Tables Vol C Tables 4.2.6.8 and 6.1.1.4'
Ru Ru -1.2594 0.8363 'International Tables Vol C Tables 4.2.6.8 and 6.1.1.4'
F F 0.0171 0.0103 'International Tables Vol C Tables 4.2.6.8 and 6.1.1.4'
P P 0.1023 0.0942 'International Tables Vol C Tables 4.2.6.8 and 6.1.1.4'

loop_
_geom_angle_atom_site_label_1
_geom_angle_atom_site_label_2
_geom_angle_atom_site_label_3
_geom_angle
_geom_angle_site_symmetry_1
_geom_angle_site_symmetry_3
_geom_angle_publ_flag
N2 Ru1 N5 92.46(14) . . ?
N2 Ru1 N8 93.01(14) . . ?
N5 Ru1 N8 174.32(14) . . ?
N2 Ru1 N3 79.50(14) . . ?
N5 Ru1 N3 91.85(14) . . ?
N8 Ru1 N3 90.66(14) . . ?
N2 Ru1 N4 170.70(14) . . ?
N5 Ru1 N4 78.46(14) . . ?
N8 Ru1 N4 96.13(14) . . ?
N3 Ru1 N4 98.59(14) . . ?
N2 Ru1 N1 79.53(15) . . ?
N5 Ru1 N1 89.53(14) . . ?
N8 Ru1 N1 89.94(14) . . ?
N3 Ru1 N1 159.03(14) . . ?
N4 Ru1 N1 102.18(15) . . ?
O1 Cl1 O3 105.8(31) . . ?
O1 Cl1 O2 120.4(18) . . ?
O3 Cl1 O2 108.5(3) . . ?
O1 Cl1 O4 102.3(19) . . ?
O3 Cl1 O4 111.4(3) . . ?
O2 Cl1 O4 108.3(3) . . ?
O1 Cl1 O1A 19.8(32) . . ?
O3 Cl1 O1A 113.6(30) . . ?
O2 Cl1 O1A 100.8(19) . . ?
O4 Cl1 O1A 113.6(21) . . ?
F5 P1 F1 142.9(7) . . ?
F5 P1 F6 98.8(4) . . ?
F1 P1 F6 103.1(6) . . ?
F5 P1 F4 84.9(4) . . ?
F1 P1 F4 80.1(6) . . ?
F6 P1 F4 167.6(4) . . ?
F5 P1 F3A 95.0(5) . . ?
F1 P1 F3A 54.4(7) . . ?
F6 P1 F3A 93.4(4) . . ?
F4 P1 F3A 98.1(4) . . ?
F5 P1 F1A 170.3(6) . . ?
F1 P1 F1A 42.8(6) . . ?
F6 P1 F1A 85.1(5) . . ?
F4 P1 F1A 89.5(5) . . ?
F3A P1 F1A 93.6(6) . . ?
F5 P1 F2A 86.1(5) . . ?
F1 P1 F2A 127.4(9) . . ?
F6 P1 F2A 78.2(4) . . ?
F4 P1 F2A 90.3(4) . . ?
F3A P1 F2A 171.7(5) . . ?
F1A P1 F2A 86.0(6) . . ?
F5 P1 F3 58.6(27) . . ?
F1 P1 F3 87.0(27) . . ?
F6 P1 F3 104.0(20) . . ?
F4 P1 F3 88.1(20) . . ?
F3A P1 F3 37.0(25) . . ?
F1A P1 F3 129.2(28) . . ?
F2A P1 F3 144.7(28) . . ?
F5 P1 F2 117.7(7) . . ?
F1 P1 F2 85.9(10) . . ?
F6 P1 F2 103.5(6) . . ?
F4 P1 F2 64.6(6) . . ?
F3A P1 F2 139.6(8) . . ?
F1A P1 F2 52.7(7) . . ?
F2A P1 F2 44.7(6) . . ?
F3 P1 F2 152.5(21) . . ?
F1A F1 F3A 128.9(15) . . ?
F1A F1 P1 72.7(11) . . ?
F3A F1 P1 63.9(8) . . ?
F2A F2 F1A 109.1(15) . . ?
F2A F2 P1 66.0(11) . . ?
F1A F2 P1 61.7(9) . . ?
F2A F2 F4 97.2(14) . . ?
F1A F2 F4 88.6(11) . . ?
P1 F2 F4 54.3(6) . . ?
F3A F3 F5 123.1(54) . . ?
F3A F3 P1 67.6(39) . . ?
F5 F3 P1 56.6(20) . . ?
P1 F4 F2 61.1(7) . . ?
P1 F5 F3 64.8(29) . . ?
C1 N1 C5 118.9(4) . . ?
C1 N1 Ru1 128.0(3) . . ?
C5 N1 Ru1 113.1(3) . . ?
C6 N2 C10 121.4(4) . . ?
C6 N2 Ru1 119.0(3) . . ?
C10 N2 Ru1 119.1(3) . . ?
C15 N3 C11 118.6(4) . . ?
C15 N3 Ru1 128.1(3) . . ?
C11 N3 Ru1 113.3(3) . . ?
C16 N4 C20 117.9(4) . . ?
C16 N4 Ru1 126.9(3) . . ?
C20 N4 Ru1 115.1(3) . . ?
N6 N5 C21 121.9(4) . . ?
N6 N5 Ru1 119.7(3) . . ?
C21 N5 Ru1 118.2(3) . . ?
N5 N6 C24 118.7(4) . . ?
C25 N7 C29 116.6(4) . . ?
N1 C1 C2 122.3(5) . . ?
C3 C2 C1 118.8(5) . . ?
C4 C3 C2 119.4(5) . . ?
C3 C4 C5 119.9(5) . . ?
N1 C5 C4 120.6(4) . . ?
N1 C5 C6 115.3(4) . . ?
C4 C5 C6 124.1(4) . . ?
N2 C6 C7 120.1(4) . . ?
N2 C6 C5 113.0(4) . . ?
C7 C6 C5 126.9(4) . . ?
C6 C7 C8 118.6(4) . . ?
C9 C8 C7 120.9(4) . . ?
C10 C9 C8 118.3(4) . . ?
N2 C10 C9 120.5(4) . . ?
N2 C10 C11 112.5(4) . . ?
C9 C10 C11 127.0(4) . . ?
N3 C11 C12 121.0(4) . . ?
N3 C11 C10 115.4(4) . . ?
C12 C11 C10 123.6(4) . . ?
C13 C12 C11 119.2(4) . . ?
C14 C13 C12 119.6(5) . . ?
C15 C14 C13 118.7(4) . . ?
N3 C15 C14 122.8(4) . . ?
N4 C16 C17 121.8(5) . . ?
C18 C17 C16 120.6(5) . . ?
C17 C18 C19 118.2(5) . . ?
C18 C19 C20 119.5(5) . . ?
N4 C20 C19 122.0(4) . . ?
N4 C20 C21 114.5(4) . . ?
C19 C20 C21 123.5(4) . . ?
N5 C21 C22 120.2(4) . . ?
N5 C21 C20 113.6(4) . . ?
C22 C21 C20 126.2(4) . . ?
C23 C22 C21 118.7(4) . . ?
C22 C23 C24 118.3(4) . . ?
N6 C24 C23 122.3(4) . . ?
N6 C24 C25 114.2(4) . . ?
C23 C24 C25 123.5(4) . . ?
N7 C25 C26 122.5(4) . . ?
N7 C25 C24 115.8(4) . . ?
C26 C25 C24 121.7(4) . . ?
C25 C26 C27 119.2(5) . . ?
C28 C27 C26 119.0(6) . . ?
C27 C28 C29 118.2(5) . . ?
N7 C29 C28 124.5(5) . . ?
N8 C30 C31 177.9(5) . . ?
N2S C3S C4S 178.3(7) . . ?
N1S C1S C2S 178.0(8) . . ?
C30 N8 Ru1 178.9(4) . . ?
F1 F1A F2 112.9(14) . . ?
F1 F1A P1 64.5(11) . . ?
F2 F1A P1 65.6(10) . . ?
F2 F2A P1 69.4(10) . . ?
F3 F3A F1 126.8(38) . . ?
F3 F3A P1 75.5(35) . . ?
F1 F3A P1 61.7(7) . . ?

loop_
_geom_bond_atom_site_label_1
_geom_bond_atom_site_label_2
_geom_bond_distance
_geom_bond_site_symmetry_2
_geom_bond_publ_flag
Ru1 N2 1.968(3) . ?
Ru1 N5 2.005(3) . ?
Ru1 N8 2.043(4) . ?
Ru1 N3 2.071(4) . ?
Ru1 N4 2.073(4) . ?
Ru1 N1 2.078(4) . ?
Cl1 O1 1.39(6) . ?
Cl1 O3 1.422(4) . ?
Cl1 O2 1.425(4) . ?
Cl1 O4 1.428(4) . ?
Cl1 O1A 1.47(6) . ?
P1 F5 1.469(6) . ?
P1 F1 1.491(15) . ?
P1 F6 1.506(5) . ?
P1 F4 1.512(7) . ?
P1 F3A 1.520(8) . ?
P1 F1A 1.577(13) . ?
P1 F2A 1.591(10) . ?
P1 F3 1.59(6) . ?
P1 F2 1.63(2) . ?
F1 F1A 1.12(2) . ?
F1 F3A 1.38(2) . ?
F2 F2A 1.22(2) . ?
F2 F1A 1.42(2) . ?
F2 F4 1.68(2) . ?
F3 F3A 0.99(7) . ?
F3 F5 1.50(6) . ?
N1 C1 1.335(6) . ?
N1 C5 1.371(6) . ?
N2 C6 1.350(5) . ?
N2 C10 1.352(6) . ?
N3 C15 1.340(6) . ?
N3 C11 1.368(6) . ?
N4 C16 1.345(6) . ?
N4 C20 1.359(6) . ?
N5 N6 1.337(5) . ?
N5 C21 1.352(5) . ?
N6 C24 1.338(6) . ?
N7 C25 1.326(6) . ?
N7 C29 1.338(6) . ?
C1 C2 1.379(7) . ?
C2 C3 1.377(7) . ?
C3 C4 1.374(7) . ?
C4 C5 1.375(6) . ?
C5 C6 1.477(6) . ?
C6 C7 1.379(6) . ?
C7 C8 1.388(7) . ?
C8 C9 1.381(7) . ?
C9 C10 1.378(6) . ?
C10 C11 1.481(6) . ?
C11 C12 1.389(6) . ?
C12 C13 1.380(7) . ?
C13 C14 1.380(7) . ?
C14 C15 1.377(7) . ?
C16 C17 1.373(7) . ?
C17 C18 1.369(8) . ?
C18 C19 1.376(7) . ?
C19 C20 1.380(6) . ?
C20 C21 1.474(6) . ?
C21 C22 1.388(6) . ?
C22 C23 1.367(6) . ?
C23 C24 1.394(6) . ?
C24 C25 1.482(6) . ?
C25 C26 1.370(7) . ?
C26 C27 1.384(8) . ?
C27 C28 1.348(8) . ?
C28 C29 1.363(8) . ?
C30 N8 1.136(6) . ?
C30 C31 1.462(7) . ?
C3S N2S 1.124(7) . ?
C3S C4S 1.446(9) . ?
C1S N1S 1.093(8) . ?
C1S C2S 1.476(12) . ?
